data_4073742
loop_
_publ_author_name
'Spies, Patrick'
'Kehr, Gerald'
'Kehr, Seda'
'Fr\"ohlich, Roland'
'Erker, Gerhard'

_publ_section_title
;
 Formation and Structural and Dynamic Features of Atropisomeric
 \h2-Iminoacyl Zirconium Complexes
;
_journal_issue 23
_journal_name_full Organometallics
_journal_page_first 5612
_journal_paper_doi 10.1021/om7005968
_journal_volume 26
_journal_year 2007
_chemical_formula_sum 'C40 H24 Cl F10 O0.5 P Zr'
_chemical_formula_weight 860.23
_chemical_name_systematic
; 
 ? 
;
_space_group_IT_number 15
_symmetry_cell_setting monoclinic
_symmetry_space_group_name_Hall '-C 2yc'
_symmetry_space_group_name_H-M 'C 1 2/c 1'
_atom_sites_solution_hydrogens geom
_atom_sites_solution_primary direct
_atom_sites_solution_secondary difmap
_audit_creation_method SHELXL-97
_cell_angle_alpha 90.00
_cell_angle_beta 95.67(1)
_cell_angle_gamma 90.00
_cell_formula_units_Z 8
_cell_length_a 21.386(1)
_cell_length_b 10.982(1)
_cell_length_c 30.684(1)
_cell_measurement_reflns_used 6978
_cell_measurement_temperature 198(2)
_cell_measurement_theta_max 28.28
_cell_measurement_theta_min 0.41
_cell_volume 7171.2(8)
_computing_cell_refinement 'Collect (Nonius B.V., 1998)'
_computing_data_collection 'Collect (Nonius B.V., 1998)'
_computing_data_reduction 'Denzo-SMN (Otwinowski & Minor, 1997)'
_computing_molecular_graphics 'XP (BrukerAXS, 2000)'
_computing_publication_material 'SHELXL-97 (Sheldrick, 1997)'
_computing_structure_refinement 'SHELXL-97 (Sheldrick, 1997)'
_computing_structure_solution 'SHELXS-97 (Sheldrick, 1990)'
_diffrn_ambient_temperature 198(2)
_diffrn_measured_fraction_theta_full 0.969
_diffrn_measured_fraction_theta_max 0.969
_diffrn_measurement_device_type 'Nonius KappaCCD'
_diffrn_measurement_method '\w and \f scans'
_diffrn_radiation_monochromator graphite
_diffrn_radiation_source 'rotating anode Nonius FR591'
_diffrn_radiation_type MoK\a
_diffrn_radiation_wavelength 0.71073
_diffrn_reflns_av_R_equivalents 0.061
_diffrn_reflns_av_sigmaI/netI 0.0567
_diffrn_reflns_limit_h_max 26
_diffrn_reflns_limit_h_min -26
_diffrn_reflns_limit_k_max 13
_diffrn_reflns_limit_k_min -13
_diffrn_reflns_limit_l_max 38
_diffrn_reflns_limit_l_min -38
_diffrn_reflns_number 30924
_diffrn_reflns_theta_full 26.30
_diffrn_reflns_theta_max 26.30
_diffrn_reflns_theta_min 1.91
_exptl_absorpt_coefficient_mu 0.509
_exptl_absorpt_correction_T_max 0.9750
_exptl_absorpt_correction_T_min 0.8622
_exptl_absorpt_correction_type empirical
_exptl_absorpt_process_details 'Denzo (Otwinowski, Borek, Majewski & Minor, 2003)'
_exptl_crystal_colour 'light yellow'
_exptl_crystal_density_diffrn 1.594
_exptl_crystal_density_method 'not measured'
_exptl_crystal_description plate
_exptl_crystal_F_000 3440
_exptl_crystal_size_max 0.30
_exptl_crystal_size_mid 0.20
_exptl_crystal_size_min 0.05
_refine_diff_density_max 0.437
_refine_diff_density_min -0.361
_refine_diff_density_rms 0.076
_refine_ls_extinction_method none
_refine_ls_goodness_of_fit_ref 1.026
_refine_ls_hydrogen_treatment riding
_refine_ls_matrix_type full
_refine_ls_number_parameters 483
_refine_ls_number_reflns 7053
_refine_ls_number_restraints 0
_refine_ls_restrained_S_all 1.026
_refine_ls_R_factor_all 0.0869
_refine_ls_R_factor_gt 0.0492
_refine_ls_shift/su_max 0.001
_refine_ls_shift/su_mean 0.000
_refine_ls_structure_factor_coef Fsqd
_refine_ls_weighting_details 'calc w=1/[\s^2^(Fo^2^)+(0.0314P)^2^+20.9663P] where P=(Fo^2^+2Fc^2^)/3'
_refine_ls_weighting_scheme calc
_refine_ls_wR_factor_gt 0.0894
_refine_ls_wR_factor_ref 0.1015
_reflns_number_gt 4938
_reflns_number_total 7053
_reflns_threshold_expression >2sigma(I)
_cod_data_source_file om7005968-file003.cif
_cod_data_source_block erk3629(10)
_cod_original_sg_symbol_H-M C2/c
_cod_original_formula_sum 'C40 H24 Cl F10 O0.50 P Zr'
_cod_database_code 4073742

loop_
_symmetry_equiv_pos_as_xyz
'x, y, z'
'-x, y, -z+1/2'
'x+1/2, y+1/2, z'
'-x+1/2, y+1/2, -z+1/2'
'-x, -y, -z'
'x, -y, z-1/2'
'-x+1/2, -y+1/2, -z'
'x+1/2, -y+1/2, z-1/2'

loop_
_atom_site_label
_atom_site_type_symbol
_atom_site_fract_x
_atom_site_fract_y
_atom_site_fract_z
_atom_site_U_iso_or_equiv
_atom_site_adp_type
_atom_site_occupancy
_atom_site_symmetry_multiplicity
_atom_site_calc_flag
_atom_site_refinement_flags
Zr Zr 0.167536(15) 0.43013(3) 0.193538(11) 0.02976(11) Uani 1 1 d .
Cl Cl 0.25869(5) 0.30431(10) 0.21932(4) 0.0549(3) Uani 1 1 d .
C1 C 0.14185(15) 0.1823(3) 0.14486(12) 0.0310(8) Uani 1 1 d .
C11 C 0.18799(16) 0.1572(3) 0.11695(12) 0.0357(9) Uani 1 1 d .
H11 H 0.1997 0.2181 0.0973 0.043 Uiso 1 1 calc R
C12 C 0.21679(18) 0.0439(3) 0.11771(15) 0.0507(11) Uani 1 1 d .
H12 H 0.2480 0.0273 0.0985 0.061 Uiso 1 1 calc R
C13 C 0.2002(2) -0.0443(4) 0.14620(18) 0.0667(14) Uani 1 1 d .
H13 H 0.2196 -0.1222 0.1465 0.080 Uiso 1 1 calc R
C14 C 0.1556(2) -0.0201(4) 0.17434(18) 0.0701(15) Uani 1 1 d .
H14 H 0.1447 -0.0810 0.1943 0.084 Uiso 1 1 calc R
C15 C 0.12643(18) 0.0921(3) 0.17385(14) 0.0499(11) Uani 1 1 d .
H15 H 0.0957 0.1080 0.1934 0.060 Uiso 1 1 calc R
C2 C 0.10996(15) 0.3038(3) 0.14417(11) 0.0287(8) Uani 1 1 d .
C3 C 0.05714(15) 0.3204(3) 0.11715(12) 0.0290(8) Uani 1 1 d .
C4 C 0.02315(15) 0.4330(3) 0.11593(12) 0.0310(8) Uani 1 1 d .
C5 C -0.00597(15) 0.5259(3) 0.11530(12) 0.0315(8) Uani 1 1 d .
C6 C -0.03833(15) 0.6410(3) 0.11667(11) 0.0289(8) Uani 1 1 d .
C61 C -0.01010(16) 0.7483(3) 0.10430(12) 0.0364(9) Uani 1 1 d .
H61 H 0.0304 0.7459 0.0941 0.044 Uiso 1 1 calc R
C62 C -0.04100(18) 0.8585(3) 0.10682(13) 0.0433(10) Uani 1 1 d .
H62 H -0.0216 0.9316 0.0985 0.052 Uiso 1 1 calc R
C63 C -0.09982(18) 0.8624(3) 0.12140(14) 0.0464(10) Uani 1 1 d .
H63 H -0.1210 0.9381 0.1229 0.056 Uiso 1 1 calc R
C64 C -0.12807(17) 0.7574(4) 0.13379(14) 0.0476(10) Uani 1 1 d .
H64 H -0.1686 0.7609 0.1440 0.057 Uiso 1 1 calc R
C65 C -0.09780(16) 0.6466(3) 0.13149(13) 0.0375(9) Uani 1 1 d .
H65 H -0.1176 0.5742 0.1400 0.045 Uiso 1 1 calc R
P P 0.02577(4) 0.19097(8) 0.08282(3) 0.0311(2) Uani 1 1 d .
C21 C -0.05217(15) 0.2484(3) 0.06217(12) 0.0306(8) Uani 1 1 d .
C22 C -0.07503(16) 0.2843(3) 0.02094(12) 0.0354(9) Uani 1 1 d .
F22 F -0.03790(10) 0.2883(2) -0.01174(7) 0.0546(6) Uani 1 1 d .
C23 C -0.13734(17) 0.3173(3) 0.01031(13) 0.0389(9) Uani 1 1 d .
F23 F -0.15785(11) 0.3499(2) -0.03073(8) 0.0616(7) Uani 1 1 d .
C24 C -0.17835(16) 0.3159(3) 0.04173(14) 0.0403(10) Uani 1 1 d .
F24 F -0.23841(10) 0.3498(2) 0.03207(9) 0.0601(7) Uani 1 1 d .
C25 C -0.15752(17) 0.2814(3) 0.08370(14) 0.0414(10) Uani 1 1 d .
F25 F -0.19687(10) 0.2797(2) 0.11520(9) 0.0677(7) Uani 1 1 d .
C26 C -0.09592(16) 0.2481(3) 0.09317(13) 0.0356(9) Uani 1 1 d .
F26 F -0.07734(10) 0.2132(2) 0.13463(8) 0.0548(6) Uani 1 1 d .
C31 C 0.07313(14) 0.1991(3) 0.03570(11) 0.0295(8) Uani 1 1 d .
C32 C 0.09587(16) 0.0907(3) 0.02059(13) 0.0358(9) Uani 1 1 d .
F32 F 0.07333(10) -0.01598(17) 0.03378(8) 0.0543(6) Uani 1 1 d .
C33 C 0.14243(16) 0.0855(3) -0.00727(13) 0.0383(9) Uani 1 1 d .
F33 F 0.16310(10) -0.02177(19) -0.02117(8) 0.0580(7) Uani 1 1 d .
C34 C 0.16819(15) 0.1921(3) -0.02093(12) 0.0372(9) Uani 1 1 d .
F34 F 0.21525(9) 0.1887(2) -0.04654(8) 0.0537(6) Uani 1 1 d .
C35 C 0.14528(16) 0.3019(3) -0.00822(12) 0.0368(9) Uani 1 1 d .
F35 F 0.16948(11) 0.40548(19) -0.02269(8) 0.0556(6) Uani 1 1 d .
C36 C 0.09830(16) 0.3045(3) 0.01917(12) 0.0338(8) Uani 1 1 d .
F36 F 0.07698(10) 0.41425(16) 0.03046(7) 0.0460(6) Uani 1 1 d .
C40 C 0.1199(5) 0.3475(6) 0.2583(3) 0.113(3) Uani 1 1 d .
H40 H 0.1305 0.2665 0.2670 0.136 Uiso 1 1 calc R
C41 C 0.1519(3) 0.4491(9) 0.27249(17) 0.098(2) Uani 1 1 d .
H41 H 0.1884 0.4516 0.2928 0.118 Uiso 1 1 calc R
C42 C 0.1221(3) 0.5468(5) 0.25246(18) 0.0688(15) Uani 1 1 d .
H42 H 0.1340 0.6297 0.2564 0.083 Uiso 1 1 calc R
C43 C 0.0723(2) 0.5037(6) 0.22574(16) 0.0659(14) Uani 1 1 d .
H43 H 0.0435 0.5514 0.2074 0.079 Uiso 1 1 calc R
C44 C 0.0709(3) 0.3802(7) 0.2300(2) 0.090(2) Uani 1 1 d .
H44 H 0.0407 0.3268 0.2154 0.108 Uiso 1 1 calc R
C45 C 0.25549(19) 0.5557(4) 0.16844(17) 0.0598(13) Uani 1 1 d .
H45 H 0.2969 0.5445 0.1821 0.072 Uiso 1 1 calc R
C46 C 0.2290(2) 0.4956(4) 0.13143(15) 0.0527(12) Uani 1 1 d .
H46 H 0.2487 0.4346 0.1156 0.063 Uiso 1 1 calc R
C47 C 0.1692(2) 0.5398(4) 0.12164(13) 0.0496(11) Uani 1 1 d .
H47 H 0.1406 0.5157 0.0975 0.059 Uiso 1 1 calc R
C48 C 0.1576(2) 0.6245(4) 0.15258(16) 0.0524(11) Uani 1 1 d .
H48 H 0.1195 0.6685 0.1538 0.063 Uiso 1 1 calc R
C49 C 0.2110(2) 0.6349(4) 0.18195(14) 0.0574(12) Uani 1 1 d .
H49 H 0.2160 0.6870 0.2068 0.069 Uiso 1 1 calc R
O51 O 0.0000 0.0732(4) 0.2500 0.0782(14) Uani 1 2 d S
C52 C -0.0344(3) -0.0018(5) 0.21900(19) 0.0816(16) Uani 1 1 d .
H52A H -0.0252 0.0206 0.1890 0.098 Uiso 1 1 calc R
H52B H -0.0801 0.0086 0.2210 0.098 Uiso 1 1 calc R
C53 C -0.0161(4) -0.1291(5) 0.2284(2) 0.122(3) Uani 1 1 d .
H53A H -0.0536 -0.1821 0.2270 0.147 Uiso 1 1 calc R
H53B H 0.0120 -0.1588 0.2068 0.147 Uiso 1 1 calc R

loop_
_atom_site_aniso_label
_atom_site_aniso_U_11
_atom_site_aniso_U_22
_atom_site_aniso_U_33
_atom_site_aniso_U_23
_atom_site_aniso_U_13
_atom_site_aniso_U_12
Zr 0.03337(18) 0.03040(18) 0.0264(2) 0.00048(16) 0.00754(14) 0.00277(15)
Cl 0.0567(6) 0.0617(6) 0.0449(7) 0.0085(5) -0.0020(5) 0.0237(5)
C1 0.0318(18) 0.0271(17) 0.034(2) 0.0018(16) 0.0038(16) 0.0026(14)
C11 0.0369(19) 0.0327(19) 0.039(2) 0.0023(17) 0.0118(17) 0.0015(16)
C12 0.043(2) 0.041(2) 0.071(3) -0.006(2) 0.021(2) 0.0128(18)
C13 0.063(3) 0.034(2) 0.108(4) 0.017(2) 0.033(3) 0.024(2)
C14 0.077(3) 0.040(2) 0.101(4) 0.030(3) 0.041(3) 0.020(2)
C15 0.051(2) 0.039(2) 0.064(3) 0.015(2) 0.027(2) 0.0100(18)
C2 0.0319(18) 0.0241(16) 0.032(2) 0.0042(15) 0.0143(16) 0.0013(14)
C3 0.0316(18) 0.0209(16) 0.036(2) -0.0004(15) 0.0080(16) 0.0008(14)
C4 0.0293(17) 0.0296(18) 0.034(2) -0.0027(16) 0.0045(15) -0.0017(16)
C5 0.0313(18) 0.0293(18) 0.034(2) -0.0028(16) 0.0033(16) 0.0000(15)
C6 0.0325(18) 0.0271(18) 0.027(2) -0.0018(15) 0.0012(15) 0.0064(14)
C61 0.0354(19) 0.034(2) 0.040(2) 0.0013(17) 0.0092(17) 0.0029(16)
C62 0.057(2) 0.0277(19) 0.044(3) 0.0021(18) 0.003(2) -0.0007(18)
C63 0.053(2) 0.033(2) 0.052(3) -0.0029(19) -0.001(2) 0.0186(19)
C64 0.034(2) 0.052(2) 0.057(3) -0.002(2) 0.0111(19) 0.0167(19)
C65 0.036(2) 0.0332(19) 0.044(2) 0.0042(17) 0.0059(17) 0.0029(16)
P 0.0335(5) 0.0231(4) 0.0380(6) -0.0014(4) 0.0093(4) -0.0015(4)
C21 0.0320(18) 0.0232(17) 0.038(2) -0.0022(16) 0.0092(16) -0.0043(14)
C22 0.042(2) 0.0333(19) 0.032(2) 0.0002(17) 0.0096(18) -0.0088(16)
F22 0.0506(13) 0.0809(17) 0.0337(14) 0.0065(12) 0.0121(11) -0.0059(12)
C23 0.044(2) 0.034(2) 0.037(2) 0.0028(18) -0.0036(19) -0.0054(17)
F23 0.0596(15) 0.0755(17) 0.0465(16) 0.0132(13) -0.0116(12) -0.0085(13)
C24 0.031(2) 0.0295(19) 0.060(3) -0.0019(19) 0.0014(19) 0.0001(16)
F24 0.0371(12) 0.0573(15) 0.084(2) 0.0010(13) -0.0027(12) 0.0073(11)
C25 0.039(2) 0.037(2) 0.050(3) 0.0019(19) 0.018(2) 0.0004(17)
F25 0.0499(14) 0.0864(18) 0.0720(19) 0.0082(15) 0.0325(13) 0.0154(13)
C26 0.040(2) 0.0325(19) 0.035(2) 0.0043(17) 0.0058(17) 0.0008(16)
F26 0.0537(13) 0.0711(16) 0.0421(15) 0.0131(12) 0.0171(11) 0.0108(12)
C31 0.0286(17) 0.0251(17) 0.035(2) -0.0050(16) 0.0049(15) -0.0033(14)
C32 0.038(2) 0.0257(19) 0.044(2) -0.0042(17) 0.0082(17) -0.0025(15)
F32 0.0678(15) 0.0241(10) 0.0755(18) -0.0077(11) 0.0294(13) -0.0057(10)
C33 0.0367(19) 0.036(2) 0.042(2) -0.0119(18) 0.0035(17) 0.0090(16)
F33 0.0634(14) 0.0425(13) 0.0711(18) -0.0144(12) 0.0211(13) 0.0160(11)
C34 0.0280(18) 0.052(2) 0.032(2) -0.0075(18) 0.0060(16) -0.0012(17)
F34 0.0365(11) 0.0736(16) 0.0542(16) -0.0069(13) 0.0199(11) 0.0000(11)
C35 0.037(2) 0.036(2) 0.039(2) -0.0017(18) 0.0078(17) -0.0101(16)
F35 0.0679(15) 0.0455(13) 0.0576(16) -0.0007(11) 0.0277(13) -0.0189(11)
C36 0.0379(19) 0.0246(18) 0.039(2) -0.0069(16) 0.0045(17) -0.0001(15)
F36 0.0652(14) 0.0228(10) 0.0528(15) -0.0029(10) 0.0204(11) 0.0004(9)
C40 0.194(9) 0.081(4) 0.082(6) 0.044(4) 0.102(6) 0.049(5)
C41 0.070(4) 0.198(8) 0.027(3) -0.022(4) 0.007(2) 0.034(5)
C42 0.090(4) 0.060(3) 0.064(4) -0.035(3) 0.046(3) -0.019(3)
C43 0.053(3) 0.104(4) 0.045(3) -0.008(3) 0.023(2) 0.029(3)
C44 0.089(4) 0.104(5) 0.089(5) -0.054(4) 0.074(4) -0.050(4)
C45 0.037(2) 0.070(3) 0.072(4) 0.023(3) -0.002(2) -0.019(2)
C46 0.066(3) 0.041(2) 0.058(3) -0.001(2) 0.041(2) -0.007(2)
C47 0.062(3) 0.052(3) 0.033(2) 0.012(2) -0.002(2) -0.025(2)
C48 0.053(3) 0.041(2) 0.066(3) 0.020(2) 0.015(2) 0.007(2)
C49 0.095(4) 0.041(2) 0.038(3) -0.010(2) 0.017(3) -0.028(2)
O51 0.107(4) 0.064(3) 0.060(3) 0.000 -0.011(3) 0.000
C52 0.089(4) 0.076(4) 0.074(4) -0.001(3) -0.022(3) 0.003(3)
C53 0.197(7) 0.069(4) 0.087(5) 0.001(3) -0.052(5) -0.013(4)

loop_
_atom_type_symbol
_atom_type_description
_atom_type_scat_dispersion_real
_atom_type_scat_dispersion_imag
_atom_type_scat_source
C C 0.0033 0.0016 'International Tables Vol C Tables 4.2.6.8 and 6.1.1.4'
H H 0.0000 0.0000 'International Tables Vol C Tables 4.2.6.8 and 6.1.1.4'
O O 0.0106 0.0060 'International Tables Vol C Tables 4.2.6.8 and 6.1.1.4'
F F 0.0171 0.0103 'International Tables Vol C Tables 4.2.6.8 and 6.1.1.4'
P P 0.1023 0.0942 'International Tables Vol C Tables 4.2.6.8 and 6.1.1.4'
Cl Cl 0.1484 0.1585 'International Tables Vol C Tables 4.2.6.8 and 6.1.1.4'
Zr Zr -2.9673 0.5597 'International Tables Vol C Tables 4.2.6.8 and 6.1.1.4'

loop_
_geom_angle_atom_site_label_1
_geom_angle_atom_site_label_2
_geom_angle_atom_site_label_3
_geom_angle
_geom_angle_site_symmetry_1
_geom_angle_site_symmetry_3
C2 Zr Cl 103.15(8) . .
C2 Zr C49 129.32(13) . .
Cl Zr C49 105.11(13) . .
C2 Zr C48 99.83(14) . .
Cl Zr C48 132.41(10) . .
C49 Zr C48 32.57(14) . .
C2 Zr C43 92.93(16) . .
Cl Zr C43 135.28(12) . .
C49 Zr C43 95.50(19) . .
C48 Zr C43 83.62(16) . .
C2 Zr C41 125.0(2) . .
Cl Zr C41 84.98(16) . .
C49 Zr C41 98.8(3) . .
C48 Zr C41 114.2(3) . .
C43 Zr C41 52.47(17) . .
C2 Zr C42 124.25(15) . .
Cl Zr C42 114.18(17) . .
C49 Zr C42 79.36(15) . .
C48 Zr C42 84.55(17) . .
C43 Zr C42 31.82(16) . .
C41 Zr C42 31.77(19) . .
C2 Zr C40 94.1(3) . .
Cl Zr C40 85.0(2) . .
C49 Zr C40 129.4(2) . .
C48 Zr C40 134.23(17) . .
C43 Zr C40 52.10(19) . .
C41 Zr C40 31.6(2) . .
C42 Zr C40 52.33(19) . .
C2 Zr C44 75.64(15) . .
Cl Zr C44 113.4(2) . .
C49 Zr C44 127.0(2) . .
C48 Zr C44 112.5(2) . .
C43 Zr C44 31.70(18) . .
C41 Zr C44 52.2(2) . .
C42 Zr C44 52.47(16) . .
C40 Zr C44 31.2(2) . .
C2 Zr C45 119.58(14) . .
Cl Zr C45 79.24(11) . .
C49 Zr C45 32.20(14) . .
C48 Zr C45 53.19(14) . .
C43 Zr C45 127.66(19) . .
C41 Zr C45 115.4(2) . .
C42 Zr C45 107.30(16) . .
C40 Zr C45 145.2(3) . .
C44 Zr C45 158.74(19) . .
C2 Zr C47 76.46(12) . .
Cl Zr C47 118.19(11) . .
C49 Zr C47 53.17(14) . .
C48 Zr C47 31.81(13) . .
C43 Zr C47 106.01(16) . .
C41 Zr C47 146.0(3) . .
C42 Zr C47 115.49(18) . .
C40 Zr C47 156.3(2) . .
C44 Zr C47 125.4(2) . .
C45 Zr C47 52.65(14) . .
C2 Zr C46 87.68(13) . .
Cl Zr C46 87.00(11) . .
C49 Zr C46 53.22(14) . .
C48 Zr C46 52.84(13) . .
C43 Zr C46 135.72(16) . .
C41 Zr C46 147.4(2) . .
C42 Zr C46 132.15(15) . .
C40 Zr C46 172.0(2) . .
C44 Zr C46 155.9(2) . .
C45 Zr C46 31.92(14) . .
C47 Zr C46 31.62(13) . .
C15 C1 C11 118.6(3) . .
C15 C1 C2 120.4(3) . .
C11 C1 C2 121.0(3) . .
C12 C11 C1 120.4(3) . .
C13 C12 C11 120.1(3) . .
C12 C13 C14 120.1(4) . .
C13 C14 C15 120.5(4) . .
C14 C15 C1 120.4(3) . .
C3 C2 C1 118.8(3) . .
C3 C2 Zr 133.0(2) . .
C1 C2 Zr 108.2(2) . .
C2 C3 C4 121.7(3) . .
C2 C3 P 118.7(2) . .
C4 C3 P 119.5(3) . .
C5 C4 C3 178.9(4) . .
C4 C5 C6 176.4(4) . .
C65 C6 C61 119.0(3) . .
C65 C6 C5 120.3(3) . .
C61 C6 C5 120.7(3) . .
C62 C61 C6 120.1(3) . .
C63 C62 C61 120.1(3) . .
C64 C63 C62 120.4(3) . .
C63 C64 C65 120.3(3) . .
C64 C65 C6 120.1(3) . .
C21 P C31 105.23(16) . .
C21 P C3 101.43(15) . .
C31 P C3 102.24(14) . .
C22 C21 C26 115.3(3) . .
C22 C21 P 130.3(3) . .
C26 C21 P 114.2(3) . .
F22 C22 C21 121.1(3) . .
F22 C22 C23 116.2(3) . .
C21 C22 C23 122.6(3) . .
F23 C23 C24 119.5(3) . .
F23 C23 C22 120.5(3) . .
C24 C23 C22 120.0(4) . .
F24 C24 C23 120.5(4) . .
F24 C24 C25 119.9(3) . .
C23 C24 C25 119.6(3) . .
F25 C25 C26 120.1(4) . .
F25 C25 C24 120.7(3) . .
C26 C25 C24 119.2(3) . .
F26 C26 C25 117.6(3) . .
F26 C26 C21 119.2(3) . .
C25 C26 C21 123.3(4) . .
C32 C31 C36 115.6(3) . .
C32 C31 P 117.3(3) . .
C36 C31 P 125.9(2) . .
F32 C32 C33 117.0(3) . .
F32 C32 C31 120.1(3) . .
C33 C32 C31 122.9(3) . .
F33 C33 C32 121.0(3) . .
F33 C33 C34 119.7(3) . .
C32 C33 C34 119.3(3) . .
F34 C34 C35 120.1(3) . .
F34 C34 C33 120.1(3) . .
C35 C34 C33 119.7(3) . .
F35 C35 C36 121.0(3) . .
F35 C35 C34 119.4(3) . .
C36 C35 C34 119.7(3) . .
F36 C36 C35 117.6(3) . .
F36 C36 C31 119.8(3) . .
C35 C36 C31 122.6(3) . .
C44 C40 C41 108.9(6) . .
C44 C40 Zr 74.9(3) . .
C41 C40 Zr 74.0(3) . .
C40 C41 C42 107.8(6) . .
C40 C41 Zr 74.4(3) . .
C42 C41 Zr 74.2(3) . .
C41 C42 C43 107.4(5) . .
C41 C42 Zr 74.0(3) . .
C43 C42 Zr 73.9(2) . .
C44 C43 C42 108.1(5) . .
C44 C43 Zr 75.0(3) . .
C42 C43 Zr 74.3(2) . .
C40 C44 C43 107.7(6) . .
C40 C44 Zr 73.9(3) . .
C43 C44 Zr 73.3(3) . .
C49 C45 C46 107.9(4) . .
C49 C45 Zr 72.3(2) . .
C46 C45 Zr 74.4(2) . .
C47 C46 C45 107.9(4) . .
C47 C46 Zr 73.9(2) . .
C45 C46 Zr 73.6(2) . .
C48 C47 C46 108.5(4) . .
C48 C47 Zr 72.4(2) . .
C46 C47 Zr 74.5(2) . .
C47 C48 C49 108.3(4) . .
C47 C48 Zr 75.8(2) . .
C49 C48 Zr 73.6(2) . .
C45 C49 C48 107.4(4) . .
C45 C49 Zr 75.5(2) . .
C48 C49 Zr 73.8(2) . .
C52 O51 C52 108.5(5) . 2
O51 C52 C53 108.1(4) . .
C53 C53 C52 106.0(3) 2 .

loop_
_geom_bond_atom_site_label_1
_geom_bond_atom_site_label_2
_geom_bond_distance
_geom_bond_site_symmetry_2
Zr C2 2.317(3) .
Zr Cl 2.4556(10) .
Zr C49 2.473(4) .
Zr C48 2.475(4) .
Zr C43 2.485(4) .
Zr C41 2.487(5) .
Zr C42 2.490(4) .
Zr C40 2.492(5) .
Zr C44 2.505(4) .
Zr C45 2.514(4) .
Zr C47 2.517(4) .
Zr C46 2.524(4) .
C1 C15 1.392(5) .
C1 C11 1.396(5) .
C1 C2 1.498(4) .
C11 C12 1.387(5) .
C12 C13 1.375(6) .
C13 C14 1.375(6) .
C14 C15 1.380(5) .
C2 C3 1.346(5) .
C3 C4 1.433(4) .
C3 P 1.855(3) .
C4 C5 1.195(4) .
C5 C6 1.443(4) .
C6 C65 1.394(4) .
C6 C61 1.394(5) .
C61 C62 1.385(5) .
C62 C63 1.377(5) .
C63 C64 1.372(5) .
C64 C65 1.384(5) .
P C21 1.835(4) .
P C31 1.848(3) .
C21 C22 1.369(5) .
C21 C26 1.399(5) .
C22 F22 1.340(4) .
C22 C23 1.388(5) .
C23 F23 1.341(4) .
C23 C24 1.366(5) .
C24 F24 1.342(4) .
C24 C25 1.373(5) .
C25 F25 1.343(4) .
C25 C26 1.370(5) .
C26 F26 1.350(4) .
C31 C32 1.383(4) .
C31 C36 1.393(5) .
C32 F32 1.344(4) .
C32 C33 1.376(5) .
C33 F33 1.342(4) .
C33 C34 1.377(5) .
C34 F34 1.337(4) .
C34 C35 1.373(5) .
C35 F35 1.343(4) .
C35 C36 1.372(5) .
C36 F36 1.346(4) .
C40 C44 1.343(9) .
C40 C41 1.357(9) .
C41 C42 1.362(8) .
C42 C43 1.364(7) .
C43 C44 1.363(8) .
C45 C49 1.383(6) .
C45 C46 1.385(6) .
C46 C47 1.373(6) .
C47 C48 1.369(6) .
C48 C49 1.388(6) .
O51 C52 1.409(5) .
O51 C52 1.409(5) 2
C52 C53 1.472(7) .
C53 C53 1.434(11) 2

loop_
_geom_torsion_atom_site_label_1
_geom_torsion_atom_site_label_2
_geom_torsion_atom_site_label_3
_geom_torsion_atom_site_label_4
_geom_torsion
_geom_torsion_site_symmetry_1
_geom_torsion_site_symmetry_4
C15 C1 C11 C12 1.2(6) . .
C2 C1 C11 C12 -179.5(3) . .
C1 C11 C12 C13 -0.3(6) . .
C11 C12 C13 C14 -0.7(8) . .
C12 C13 C14 C15 0.9(8) . .
C13 C14 C15 C1 0.0(8) . .
C11 C1 C15 C14 -1.0(6) . .
C2 C1 C15 C14 179.7(4) . .
C15 C1 C2 C3 -90.6(4) . .
C11 C1 C2 C3 90.1(4) . .
C15 C1 C2 Zr 89.6(4) . .
C11 C1 C2 Zr -89.7(3) . .
Cl Zr C2 C3 -175.7(3) . .
C49 Zr C2 C3 -53.2(4) . .
C48 Zr C2 C3 -37.7(3) . .
C43 Zr C2 C3 46.3(3) . .
C41 Zr C2 C3 91.2(4) . .
C42 Zr C2 C3 52.4(4) . .
C40 Zr C2 C3 98.5(3) . .
C44 Zr C2 C3 73.1(4) . .
C45 Zr C2 C3 -90.8(3) . .
C47 Zr C2 C3 -59.5(3) . .
C46 Zr C2 C3 -89.4(3) . .
Cl Zr C2 C1 4.1(2) . .
C49 Zr C2 C1 126.6(2) . .
C48 Zr C2 C1 142.1(2) . .
C43 Zr C2 C1 -133.9(2) . .
C41 Zr C2 C1 -89.0(3) . .
C42 Zr C2 C1 -127.9(3) . .
C40 Zr C2 C1 -81.7(3) . .
C44 Zr C2 C1 -107.1(3) . .
C45 Zr C2 C1 89.0(2) . .
C47 Zr C2 C1 120.3(2) . .
C46 Zr C2 C1 90.4(2) . .
C1 C2 C3 C4 177.9(3) . .
Zr C2 C3 C4 -2.4(5) . .
C1 C2 C3 P 1.0(4) . .
Zr C2 C3 P -179.21(17) . .
C2 C3 C4 C5 -105(24) . .
P C3 C4 C5 72(24) . .
C3 C4 C5 C6 103(24) . .
C4 C5 C6 C65 -112(6) . .
C4 C5 C6 C61 66(6) . .
C65 C6 C61 C62 0.0(5) . .
C5 C6 C61 C62 -178.4(3) . .
C6 C61 C62 C63 -0.2(6) . .
C61 C62 C63 C64 0.4(6) . .
C62 C63 C64 C65 -0.4(6) . .
C63 C64 C65 C6 0.1(6) . .
C61 C6 C65 C64 0.0(6) . .
C5 C6 C65 C64 178.4(4) . .
C2 C3 P C21 168.5(3) . .
C4 C3 P C21 -8.4(3) . .
C2 C3 P C31 -83.0(3) . .
C4 C3 P C31 100.1(3) . .
C31 P C21 C22 3.5(4) . .
C3 P C21 C22 109.7(3) . .
C31 P C21 C26 179.2(2) . .
C3 P C21 C26 -74.6(3) . .
C26 C21 C22 F22 -179.9(3) . .
P C21 C22 F22 -4.2(5) . .
C26 C21 C22 C23 -0.5(5) . .
P C21 C22 C23 175.1(3) . .
F22 C22 C23 F23 0.5(5) . .
C21 C22 C23 F23 -178.9(3) . .
F22 C22 C23 C24 -179.9(3) . .
C21 C22 C23 C24 0.7(5) . .
F23 C23 C24 F24 -1.7(5) . .
C22 C23 C24 F24 178.7(3) . .
F23 C23 C24 C25 179.4(3) . .
C22 C23 C24 C25 -0.1(5) . .
F24 C24 C25 F25 0.9(5) . .
C23 C24 C25 F25 179.7(3) . .
F24 C24 C25 C26 -179.4(3) . .
C23 C24 C25 C26 -0.5(5) . .
F25 C25 C26 F26 0.6(5) . .
C24 C25 C26 F26 -179.1(3) . .
F25 C25 C26 C21 -179.6(3) . .
C24 C25 C26 C21 0.7(6) . .
C22 C21 C26 F26 179.7(3) . .
P C21 C26 F26 3.3(4) . .
C22 C21 C26 C25 -0.2(5) . .
P C21 C26 C25 -176.5(3) . .
C21 P C31 C32 -117.6(3) . .
C3 P C31 C32 136.8(3) . .
C21 P C31 C36 75.6(3) . .
C3 P C31 C36 -30.0(3) . .
C36 C31 C32 F32 -178.3(3) . .
P C31 C32 F32 13.5(5) . .
C36 C31 C32 C33 3.0(6) . .
P C31 C32 C33 -165.2(3) . .
F32 C32 C33 F33 1.3(5) . .
C31 C32 C33 F33 -180.0(3) . .
F32 C32 C33 C34 -178.5(3) . .
C31 C32 C33 C34 0.2(6) . .
F33 C33 C34 F34 -2.6(5) . .
C32 C33 C34 F34 177.2(3) . .
F33 C33 C34 C35 177.3(3) . .
C32 C33 C34 C35 -2.9(6) . .
F34 C34 C35 F35 1.7(5) . .
C33 C34 C35 F35 -178.1(3) . .
F34 C34 C35 C36 -178.0(3) . .
C33 C34 C35 C36 2.1(6) . .
F35 C35 C36 F36 0.8(5) . .
C34 C35 C36 F36 -179.5(3) . .
F35 C35 C36 C31 -178.4(3) . .
C34 C35 C36 C31 1.3(6) . .
C32 C31 C36 F36 177.0(3) . .
P C31 C36 F36 -15.9(5) . .
C32 C31 C36 C35 -3.8(5) . .
P C31 C36 C35 163.2(3) . .
C2 Zr C40 C44 -53.3(5) . .
Cl Zr C40 C44 -156.2(5) . .
C49 Zr C40 C44 98.4(6) . .
C48 Zr C40 C44 54.6(7) . .
C43 Zr C40 C44 37.2(3) . .
C41 Zr C40 C44 115.2(6) . .
C42 Zr C40 C44 77.8(4) . .
C45 Zr C40 C44 140.9(5) . .
C47 Zr C40 C44 11.7(9) . .
C46 Zr C40 C44 -155.6(15) . .
C2 Zr C40 C41 -168.5(5) . .
Cl Zr C40 C41 88.6(5) . .
C49 Zr C40 C41 -16.8(7) . .
C48 Zr C40 C41 -60.6(7) . .
C43 Zr C40 C41 -78.0(4) . .
C42 Zr C40 C41 -37.4(4) . .
C44 Zr C40 C41 -115.2(6) . .
C45 Zr C40 C41 25.7(7) . .
C47 Zr C40 C41 -103.5(9) . .
C46 Zr C40 C41 89.2(17) . .
C44 C40 C41 C42 -0.1(6) . .
Zr C40 C41 C42 67.3(4) . .
C44 C40 C41 Zr -67.4(4) . .
C2 Zr C41 C40 14.0(6) . .
Cl Zr C41 C40 -88.5(5) . .
C49 Zr C41 C40 166.9(5) . .
C48 Zr C41 C40 136.8(5) . .
C43 Zr C41 C40 76.7(4) . .
C42 Zr C41 C40 114.1(5) . .
C44 Zr C41 C40 36.3(4) . .
C45 Zr C41 C40 -164.1(5) . .
C47 Zr C41 C40 135.6(6) . .
C46 Zr C41 C40 -165.0(4) . .
C2 Zr C41 C42 -100.1(5) . .
Cl Zr C41 C42 157.4(4) . .
C49 Zr C41 C42 52.8(4) . .
C48 Zr C41 C42 22.7(5) . .
C43 Zr C41 C42 -37.4(3) . .
C40 Zr C41 C42 -114.1(5) . .
C44 Zr C41 C42 -77.8(4) . .
C45 Zr C41 C42 81.8(4) . .
C47 Zr C41 C42 21.6(6) . .
C46 Zr C41 C42 80.9(4) . .
C40 C41 C42 C43 -0.5(6) . .
Zr C41 C42 C43 66.9(3) . .
C40 C41 C42 Zr -67.4(4) . .
C2 Zr C42 C41 102.5(5) . .
Cl Zr C42 C41 -24.9(4) . .
C49 Zr C42 C41 -126.8(5) . .
C48 Zr C42 C41 -159.3(4) . .
C43 Zr C42 C41 114.0(5) . .
C40 Zr C42 C41 37.2(4) . .
C44 Zr C42 C41 76.9(4) . .
C45 Zr C42 C41 -110.6(4) . .
C47 Zr C42 C41 -166.8(4) . .
C46 Zr C42 C41 -134.1(4) . .
C2 Zr C42 C43 -11.5(4) . .
Cl Zr C42 C43 -138.9(3) . .
C49 Zr C42 C43 119.2(4) . .
C48 Zr C42 C43 86.7(4) . .
C41 Zr C42 C43 -114.0(5) . .
C40 Zr C42 C43 -76.8(4) . .
C44 Zr C42 C43 -37.2(3) . .
C45 Zr C42 C43 135.4(3) . .
C47 Zr C42 C43 79.1(4) . .
C46 Zr C42 C43 111.9(3) . .
C41 C42 C43 C44 1.0(5) . .
Zr C42 C43 C44 67.9(3) . .
C41 C42 C43 Zr -66.9(3) . .
C2 Zr C43 C44 56.3(4) . .
Cl Zr C43 C44 -55.8(5) . .
C49 Zr C43 C44 -173.8(4) . .
C48 Zr C43 C44 155.9(4) . .
C41 Zr C43 C44 -76.9(4) . .
C42 Zr C43 C44 -114.2(5) . .
C40 Zr C43 C44 -36.6(4) . .
C45 Zr C43 C44 -172.1(4) . .
C47 Zr C43 C44 133.0(4) . .
C46 Zr C43 C44 146.0(4) . .
C2 Zr C43 C42 170.5(4) . .
Cl Zr C43 C42 58.5(4) . .
C49 Zr C43 C42 -59.5(4) . .
C48 Zr C43 C42 -89.9(4) . .
C41 Zr C43 C42 37.3(3) . .
C40 Zr C43 C42 77.6(4) . .
C44 Zr C43 C42 114.2(5) . .
C45 Zr C43 C42 -57.9(4) . .
C47 Zr C43 C42 -112.8(3) . .
C46 Zr C43 C42 -99.8(4) . .
C41 C40 C44 C43 0.7(6) . .
Zr C40 C44 C43 -66.1(3) . .
C41 C40 C44 Zr 66.8(4) . .
C42 C43 C44 C40 -1.1(6) . .
Zr C43 C44 C40 66.4(4) . .
C42 C43 C44 Zr -67.5(3) . .
C2 Zr C44 C40 124.3(5) . .
Cl Zr C44 C40 26.0(5) . .
C49 Zr C44 C40 -106.9(6) . .
C48 Zr C44 C40 -140.8(5) . .
C43 Zr C44 C40 -114.7(6) . .
C41 Zr C44 C40 -36.9(4) . .
C42 Zr C44 C40 -77.3(4) . .
C45 Zr C44 C40 -97.3(9) . .
C47 Zr C44 C40 -174.2(4) . .
C46 Zr C44 C40 171.8(4) . .
C2 Zr C44 C43 -121.0(4) . .
Cl Zr C44 C43 140.7(4) . .
C49 Zr C44 C43 7.8(5) . .
C48 Zr C44 C43 -26.1(5) . .
C41 Zr C44 C43 77.8(4) . .
C42 Zr C44 C43 37.3(3) . .
C40 Zr C44 C43 114.7(6) . .
C45 Zr C44 C43 17.4(9) . .
C47 Zr C44 C43 -59.6(4) . .
C46 Zr C44 C43 -73.5(5) . .
C2 Zr C45 C49 117.8(3) . .
Cl Zr C45 C49 -143.1(3) . .
C48 Zr C45 C49 38.1(3) . .
C43 Zr C45 C49 -3.0(4) . .
C41 Zr C45 C49 -64.0(4) . .
C42 Zr C45 C49 -30.9(3) . .
C40 Zr C45 C49 -78.6(4) . .
C44 Zr C45 C49 -14.5(7) . .
C47 Zr C45 C49 78.3(3) . .
C46 Zr C45 C49 115.1(4) . .
C2 Zr C45 C46 2.7(3) . .
Cl Zr C45 C46 101.8(3) . .
C49 Zr C45 C46 -115.1(4) . .
C48 Zr C45 C46 -77.0(3) . .
C43 Zr C45 C46 -118.1(3) . .
C41 Zr C45 C46 -179.1(3) . .
C42 Zr C45 C46 -146.0(3) . .
C40 Zr C45 C46 166.3(3) . .
C44 Zr C45 C46 -129.6(6) . .
C47 Zr C45 C46 -36.8(2) . .
C49 C45 C46 C47 1.5(5) . .
Zr C45 C46 C47 66.5(3) . .
C49 C45 C46 Zr -65.0(3) . .
C2 Zr C46 C47 67.6(3) . .
Cl Zr C46 C47 170.9(3) . .
C49 Zr C46 C47 -77.7(3) . .
C48 Zr C46 C47 -36.6(2) . .
C43 Zr C46 C47 -24.2(4) . .
C41 Zr C46 C47 -113.3(4) . .
C42 Zr C46 C47 -68.7(4) . .
C40 Zr C46 C47 170.3(18) . .
C44 Zr C46 C47 22.0(5) . .
C45 Zr C46 C47 -114.7(4) . .
C2 Zr C46 C45 -177.7(3) . .
Cl Zr C46 C45 -74.4(3) . .
C49 Zr C46 C45 37.0(3) . .
C48 Zr C46 C45 78.1(3) . .
C43 Zr C46 C45 90.5(4) . .
C41 Zr C46 C45 1.5(5) . .
C42 Zr C46 C45 46.0(4) . .
C40 Zr C46 C45 -74.9(19) . .
C44 Zr C46 C45 136.7(5) . .
C47 Zr C46 C45 114.7(4) . .
C45 C46 C47 C48 -1.4(4) . .
Zr C46 C47 C48 65.0(3) . .
C45 C46 C47 Zr -66.3(3) . .
C2 Zr C47 C48 136.2(3) . .
Cl Zr C47 C48 -126.0(2) . .
C49 Zr C47 C48 -37.8(2) . .
C43 Zr C47 C48 47.0(3) . .
C41 Zr C47 C48 2.0(4) . .
C42 Zr C47 C48 14.4(3) . .
C40 Zr C47 C48 67.7(6) . .
C44 Zr C47 C48 75.1(3) . .
C45 Zr C47 C48 -78.5(3) . .
C46 Zr C47 C48 -115.7(4) . .
C2 Zr C47 C46 -108.2(3) . .
Cl Zr C47 C46 -10.3(3) . .
C49 Zr C47 C46 77.8(3) . .
C48 Zr C47 C46 115.7(4) . .
C43 Zr C47 C46 162.7(3) . .
C41 Zr C47 C46 117.7(4) . .
C42 Zr C47 C46 130.1(3) . .
C40 Zr C47 C46 -176.6(6) . .
C44 Zr C47 C46 -169.2(3) . .
C45 Zr C47 C46 37.2(2) . .
C46 C47 C48 C49 0.7(4) . .
Zr C47 C48 C49 67.0(3) . .
C46 C47 C48 Zr -66.3(3) . .
C2 Zr C48 C47 -43.1(3) . .
Cl Zr C48 C47 75.0(3) . .
C49 Zr C48 C47 114.3(4) . .
C43 Zr C48 C47 -135.0(3) . .
C41 Zr C48 C47 -178.7(3) . .
C42 Zr C48 C47 -167.0(3) . .
C40 Zr C48 C47 -148.7(4) . .
C44 Zr C48 C47 -121.5(3) . .
C45 Zr C48 C47 76.6(3) . .
C46 Zr C48 C47 36.4(2) . .
C2 Zr C48 C49 -157.4(3) . .
Cl Zr C48 C49 -39.3(3) . .
C43 Zr C48 C49 110.7(3) . .
C41 Zr C48 C49 67.0(3) . .
C42 Zr C48 C49 78.8(3) . .
C40 Zr C48 C49 97.0(5) . .
C44 Zr C48 C49 124.2(3) . .
C45 Zr C48 C49 -37.7(3) . .
C47 Zr C48 C49 -114.3(4) . .
C46 Zr C48 C49 -77.9(3) . .
C46 C45 C49 C48 -1.0(5) . .
Zr C45 C49 C48 -67.5(3) . .
C46 C45 C49 Zr 66.5(3) . .
C47 C48 C49 C45 0.2(5) . .
Zr C48 C49 C45 68.7(3) . .
C47 C48 C49 Zr -68.5(3) . .
C2 Zr C49 C45 -84.1(3) . .
Cl Zr C49 C45 37.6(3) . .
C48 Zr C49 C45 -113.4(4) . .
C43 Zr C49 C45 177.6(3) . .
C41 Zr C49 C45 124.8(3) . .
C42 Zr C49 C45 150.0(3) . .
C40 Zr C49 C45 133.6(4) . .
C44 Zr C49 C45 173.5(3) . .
C47 Zr C49 C45 -76.5(3) . .
C46 Zr C49 C45 -36.7(3) . .
C2 Zr C49 C48 29.3(3) . .
Cl Zr C49 C48 151.0(2) . .
C43 Zr C49 C48 -69.0(3) . .
C41 Zr C49 C48 -121.8(3) . .
C42 Zr C49 C48 -96.6(3) . .
C40 Zr C49 C48 -113.0(4) . .
C44 Zr C49 C48 -73.1(4) . .
C45 Zr C49 C48 113.4(4) . .
C47 Zr C49 C48 36.9(2) . .
C46 Zr C49 C48 76.7(3) . .
C52 O51 C52 C53 -5.8(4) 2 .
O51 C52 C53 C53 15.3(10) . 2
